data_4304907
loop_
_publ_author_name
'Hanne-Marthe Sommerfeldt'
'Christian Meermann'
'Karl W. T\"ornroos'
'Reiner Anwander'

_publ_contact_author_address
;
       Department of Chemistry,
       University of Bergen,
       Allegaten 41,
       N-5007 Bergen,
       Norway.
;
_publ_contact_author_email karl.tornroos@kj.uib.no
_publ_contact_author_fax '+47 55 58 3552'
_publ_contact_author_name
;
       Prof. Karl Wilhelm T\"ornroos
;
_publ_contact_author_phone '+47 55 58 9490'
_publ_section_title
;
Distinct Reaction Pathways of Peralkylated LnIIAlIII Heterobimetallic
Complexes with Substituted Phenols
;
_journal_name_full 'Inorganic Chemistry'
_journal_page_first 4696
_journal_page_last 4705
_journal_paper_doi 10.1021/ic702517s
_journal_volume 47
_journal_year 2008
_chemical_formula_moiety 'C72 H128 Al4 O4 Yb2'
_chemical_formula_sum 'C72 H128 Al4 O4 Yb2'
_chemical_formula_weight 1511.74
_chemical_name_systematic
; 
 ? 
;
_space_group_IT_number 61
_symmetry_cell_setting orthorhombic
_symmetry_space_group_name_Hall '-P 2ac 2ab'
_symmetry_space_group_name_H-M 'P b c a'
_atom_sites_solution_hydrogens geom
_atom_sites_solution_primary direct
_atom_sites_solution_secondary difmap
_audit_creation_method SHELXL-97
_cell_angle_alpha 90.00
_cell_angle_beta 90.00
_cell_angle_gamma 90.00
_cell_formula_units_Z 4
_cell_length_a 18.7310(7)
_cell_length_b 20.1036(7)
_cell_length_c 20.4087(7)
_cell_measurement_reflns_used 21967
_cell_measurement_temperature 123(2)
_cell_measurement_theta_max 31.508
_cell_measurement_theta_min 2.399
_cell_volume 7685.1(5)
_computing_cell_refinement
;
Bruker (2004). SAINT, version 6.45a, Bruker AXS Inc., Madison, 
Wisconsin, USA.
;
_computing_data_collection
;
Bruker (1999). SMART, version 5.054, Bruker AXS Inc., Madison, 
Wisconsin, USA.
;
_computing_data_reduction
;
Bruker (2004). SAINT, version 6.45a, Bruker AXS Inc., Madison, 
Wisconsin, USA.
;
_computing_molecular_graphics
;
Brandenburg, K. (2005). DIAMOND. Version 3.1. Crystal Impact GbR, Bonn, 
Germany.
;
_computing_publication_material
;
Bruker AXS (2003). SHELXTL. Version 6.14. Bruker AXS Inc., Madison, 
Wisconsin, USA.
;
_computing_structure_refinement
;
Sheldrick, G. M. (1997). SHELXS97 and SHELXL97. University of 
G\"ottingen, Germany.
;
_computing_structure_solution
;     
Sheldrick, G. M. (1997). SHELXS97 and SHELXL97. University of 
G\"ottingen, Germany. 
;
_diffrn_ambient_temperature 123(2)
_diffrn_detector_area_resol_mean '48 \um'
_diffrn_measured_fraction_theta_full 1.000
_diffrn_measured_fraction_theta_max 1.000
_diffrn_measurement_device_type 'Bruker-AXS SMART 2K CCD'
_diffrn_measurement_method 'omega scans'
_diffrn_radiation_monochromator graphite
_diffrn_radiation_source 'normal-focus sealed tube'
_diffrn_radiation_type MoK\a
_diffrn_radiation_wavelength 0.71073
_diffrn_reflns_av_R_equivalents 0.0273
_diffrn_reflns_av_sigmaI/netI 0.0130
_diffrn_reflns_limit_h_max 27
_diffrn_reflns_limit_h_min -27
_diffrn_reflns_limit_k_max 29
_diffrn_reflns_limit_k_min -29
_diffrn_reflns_limit_l_max 29
_diffrn_reflns_limit_l_min -30
_diffrn_reflns_number 137231
_diffrn_reflns_theta_full 31.51
_diffrn_reflns_theta_max 31.51
_diffrn_reflns_theta_min 1.79
_diffrn_standards_decay_% 0
_diffrn_standards_interval_count 1
_diffrn_standards_interval_time 28h
_diffrn_standards_number 2485
_exptl_absorpt_coefficient_mu 2.506
_exptl_absorpt_correction_T_max 0.65529
_exptl_absorpt_correction_T_min 0.49158
_exptl_absorpt_correction_type numerical
_exptl_absorpt_process_details
;
Bruker AXS (2003). SHELXTL. Version 6.14. 
Bruker AXS Inc., Madison, Wisconsin, USA.
;
_exptl_crystal_colour 'pale yellow'
_exptl_crystal_density_diffrn 1.307
_exptl_crystal_density_method 'not measured'
_exptl_crystal_description 'pyramidal prism'
_exptl_crystal_F_000 3136
_exptl_crystal_size_max 0.38
_exptl_crystal_size_mid 0.30
_exptl_crystal_size_min 0.19
_refine_diff_density_max 0.904
_refine_diff_density_min -0.365
_refine_diff_density_rms 0.068
_refine_ls_extinction_method none
_refine_ls_goodness_of_fit_ref 1.078
_refine_ls_hydrogen_treatment mixed
_refine_ls_matrix_type full
_refine_ls_number_parameters 410
_refine_ls_number_reflns 12806
_refine_ls_number_restraints 12
_refine_ls_restrained_S_all 1.078
_refine_ls_R_factor_all 0.0278
_refine_ls_R_factor_gt 0.0192
_refine_ls_shift/su_max 0.007
_refine_ls_shift/su_mean 0.000
_refine_ls_structure_factor_coef Fsqd
_refine_ls_weighting_details 'calc w=1/[\s^2^(Fo^2^)+(0.0137P)^2^+6.2241P] where P=(Fo^2^+2Fc^2^)/3'
_refine_ls_weighting_scheme calc
_refine_ls_wR_factor_gt 0.0406
_refine_ls_wR_factor_ref 0.0446
_reflns_number_gt 10807
_reflns_number_total 12806
_reflns_threshold_expression I>2\s(I)
_cod_data_source_file ic702517s-file011_6.cif
_cod_data_source_block Compound9
_cod_database_code 4304907

loop_
_symmetry_equiv_pos_as_xyz
'x, y, z'
'-x+1/2, -y, z+1/2'
'-x, y+1/2, -z+1/2'
'x+1/2, -y+1/2, -z'
'-x, -y, -z'
'x-1/2, y, -z-1/2'
'x, -y-1/2, z-1/2'
'-x-1/2, y-1/2, z'

loop_
_atom_site_label
_atom_site_type_symbol
_atom_site_fract_x
_atom_site_fract_y
_atom_site_fract_z
_atom_site_U_iso_or_equiv
_atom_site_adp_type
_atom_site_occupancy
_atom_site_symmetry_multiplicity
_atom_site_calc_flag
_atom_site_refinement_flags
_atom_site_disorder_assembly
_atom_site_disorder_group
Yb1 Yb 0.100602(3) 0.042449(3) 0.610881(3) 0.01738(2) Uani 1 1 d . . .
Al1 Al 0.01941(2) 0.12875(2) 0.50645(2) 0.01888(8) Uani 1 1 d . . .
O1 O 0.22280(5) 0.04883(5) 0.63037(5) 0.01699(18) Uani 1 1 d . . .
C1 C 0.12413(8) 0.10262(8) 0.49733(8) 0.0224(3) Uani 1 1 d D . .
H1A H 0.1549(10) 0.1228(8) 0.5322(8) 0.027 Uiso 1 1 d D . .
H1B H 0.1364(11) 0.0554(7) 0.4977(10) 0.027 Uiso 1 1 d D . .
Al2 Al 0.22928(2) 0.01129(2) 0.71197(2) 0.01764(8) Uani 1 1 d . . .
O2 O 0.13212(5) 0.02395(5) 0.72070(5) 0.01764(19) Uani 1 1 d . . .
C2 C 0.15099(11) 0.12846(14) 0.43091(10) 0.0481(6) Uani 1 1 d . . .
H2A H 0.2013 0.1164 0.4254 0.072 Uiso 1 1 calc R . .
H2B H 0.1461 0.1770 0.4294 0.072 Uiso 1 1 calc R . .
H2C H 0.1227 0.1085 0.3956 0.072 Uiso 1 1 calc R . .
C3 C -0.01217(9) 0.11914(8) 0.60285(8) 0.0246(3) Uani 1 1 d D . .
H3A H -0.0249(10) 0.0745(8) 0.6193(9) 0.029 Uiso 1 1 d D . .
H3B H 0.0235(9) 0.1363(9) 0.6339(9) 0.029 Uiso 1 1 d D . .
C4 C -0.08084(10) 0.16113(10) 0.61171(10) 0.0348(4) Uani 1 1 d . . .
H4A H -0.0980 0.1567 0.6569 0.052 Uiso 1 1 calc R . .
H4B H -0.1177 0.1453 0.5814 0.052 Uiso 1 1 calc R . .
H4C H -0.0703 0.2079 0.6025 0.052 Uiso 1 1 calc R . .
C5 C -0.04121(8) 0.06634(8) 0.45132(8) 0.0219(3) Uani 1 1 d D . .
H5A H -0.0106(10) 0.0478(9) 0.4176(8) 0.026 Uiso 1 1 d D . .
H5B H -0.0550(10) 0.0303(9) 0.4802(8) 0.026 Uiso 1 1 d D . .
C6 C -0.10572(9) 0.10160(8) 0.42095(8) 0.0254(3) Uani 1 1 d D . .
H6A H -0.1362(10) 0.0733(10) 0.3924(8) 0.038 Uiso 1 1 d D . .
H6B H -0.0922(11) 0.1395(9) 0.3942(8) 0.038 Uiso 1 1 d D . .
H6C H -0.1377(10) 0.1183(9) 0.4554(9) 0.038 Uiso 1 1 d D . .
C7 C 0.00575(10) 0.22194(8) 0.47791(9) 0.0306(4) Uani 1 1 d . . .
H7A H 0.0183 0.2251 0.4309 0.037 Uiso 1 1 calc R . .
H7B H -0.0455 0.2332 0.4822 0.037 Uiso 1 1 calc R . .
C8 C 0.04925(11) 0.27393(9) 0.51556(11) 0.0399(5) Uani 1 1 d . . .
H8A H 0.0354 0.3186 0.5011 0.060 Uiso 1 1 calc R . .
H8B H 0.1002 0.2671 0.5071 0.060 Uiso 1 1 calc R . .
H8C H 0.0399 0.2694 0.5626 0.060 Uiso 1 1 calc R . .
C9 C 0.29538(9) 0.05757(9) 0.77136(8) 0.0269(3) Uani 1 1 d . . .
H9A H 0.2839 0.1056 0.7728 0.032 Uiso 1 1 calc R . .
H9B H 0.2910 0.0393 0.8162 0.032 Uiso 1 1 calc R . .
C10 C 0.37220(10) 0.04729(10) 0.74546(10) 0.0372(4) Uani 1 1 d . . .
H10A H 0.4063 0.0667 0.7764 0.056 Uiso 1 1 calc R . .
H10B H 0.3772 0.0691 0.7028 0.056 Uiso 1 1 calc R . .
H10C H 0.3817 -0.0004 0.7408 0.056 Uiso 1 1 calc R . .
C11 C 0.25521(9) -0.08397(8) 0.70569(8) 0.0260(3) Uani 1 1 d . . .
H11A H 0.2147 -0.1089 0.6865 0.031 Uiso 1 1 calc R . .
H11B H 0.2966 -0.0888 0.6759 0.031 Uiso 1 1 calc R . .
C12 C 0.27402(12) -0.11421(10) 0.77245(10) 0.0409(5) Uani 1 1 d . . .
H12A H 0.2871 -0.1611 0.7668 0.061 Uiso 1 1 calc R . .
H12B H 0.2327 -0.1110 0.8017 0.061 Uiso 1 1 calc R . .
H12C H 0.3143 -0.0899 0.7916 0.061 Uiso 1 1 calc R . .
C13 C 0.27402(8) 0.07682(7) 0.58973(7) 0.0187(3) Uani 1 1 d . . .
C14 C 0.29293(9) 0.14401(8) 0.59866(8) 0.0241(3) Uani 1 1 d . . .
C15 C 0.34001(10) 0.17237(9) 0.55392(10) 0.0344(4) Uani 1 1 d . . .
H15A H 0.3531 0.2177 0.5589 0.041 Uiso 1 1 calc R . .
C16 C 0.36816(11) 0.13629(10) 0.50249(10) 0.0382(4) Uani 1 1 d . . .
H16A H 0.3999 0.1568 0.4723 0.046 Uiso 1 1 calc R . .
C17 C 0.34986(9) 0.07024(10) 0.49516(9) 0.0307(4) Uani 1 1 d . . .
H17A H 0.3697 0.0455 0.4600 0.037 Uiso 1 1 calc R . .
C18 C 0.30294(8) 0.03914(8) 0.53821(7) 0.0217(3) Uani 1 1 d . . .
C19 C 0.26272(9) 0.18606(8) 0.65383(9) 0.0276(3) Uani 1 1 d . . .
H19A H 0.2389 0.1553 0.6856 0.033 Uiso 1 1 calc R . .
C20 C 0.20618(12) 0.23468(11) 0.62875(12) 0.0457(5) Uani 1 1 d . . .
H20A H 0.1666 0.2097 0.6093 0.069 Uiso 1 1 calc R . .
H20B H 0.2274 0.2639 0.5956 0.069 Uiso 1 1 calc R . .
H20C H 0.1884 0.2616 0.6653 0.069 Uiso 1 1 calc R . .
C21 C 0.32100(11) 0.22395(10) 0.69107(10) 0.0369(4) Uani 1 1 d . . .
H21A H 0.3585 0.1929 0.7047 0.055 Uiso 1 1 calc R . .
H21B H 0.3002 0.2452 0.7299 0.055 Uiso 1 1 calc R . .
H21C H 0.3416 0.2581 0.6625 0.055 Uiso 1 1 calc R . .
C22 C 0.28621(9) -0.03399(8) 0.52941(8) 0.0260(3) Uani 1 1 d . . .
H22A H 0.2488 -0.0464 0.5621 0.031 Uiso 1 1 calc R . .
C23 C 0.35215(10) -0.07633(10) 0.54279(11) 0.0382(4) Uani 1 1 d . . .
H23A H 0.3706 -0.0662 0.5866 0.057 Uiso 1 1 calc R . .
H23B H 0.3889 -0.0665 0.5100 0.057 Uiso 1 1 calc R . .
H23C H 0.3393 -0.1235 0.5404 0.057 Uiso 1 1 calc R . .
C24 C 0.25708(12) -0.04941(11) 0.46069(10) 0.0420(5) Uani 1 1 d . . .
H24A H 0.2132 -0.0239 0.4533 0.063 Uiso 1 1 calc R . .
H24B H 0.2467 -0.0971 0.4572 0.063 Uiso 1 1 calc R . .
H24C H 0.2928 -0.0371 0.4277 0.063 Uiso 1 1 calc R . .
C25 C 0.09189(7) 0.02590(7) 0.77815(7) 0.0184(3) Uani 1 1 d . . .
C26 C 0.06133(8) -0.03296(8) 0.80248(7) 0.0214(3) Uani 1 1 d . . .
C27 C 0.02060(9) -0.02912(9) 0.85959(8) 0.0268(3) Uani 1 1 d . . .
H27A H 0.0000 -0.0686 0.8769 0.032 Uiso 1 1 calc R . .
C28 C 0.00941(9) 0.03046(9) 0.89165(8) 0.0304(4) Uani 1 1 d . . .
H28A H -0.0182 0.0318 0.9307 0.036 Uiso 1 1 calc R . .
C29 C 0.03865(9) 0.08793(9) 0.86648(8) 0.0290(3) Uani 1 1 d . . .
H29A H 0.0303 0.1289 0.8883 0.035 Uiso 1 1 calc R . .
C30 C 0.08037(8) 0.08739(8) 0.80948(8) 0.0227(3) Uani 1 1 d . . .
C31 C 0.06632(9) -0.09836(8) 0.76571(8) 0.0259(3) Uani 1 1 d . . .
H31A H 0.1078 -0.0956 0.7349 0.031 Uiso 1 1 calc R . .
C32 C -0.00169(11) -0.10827(10) 0.72480(10) 0.0366(4) Uani 1 1 d . . .
H32A H -0.0092 -0.0693 0.6967 0.055 Uiso 1 1 calc R . .
H32B H -0.0427 -0.1137 0.7541 0.055 Uiso 1 1 calc R . .
H32C H 0.0035 -0.1481 0.6975 0.055 Uiso 1 1 calc R . .
C33 C 0.07755(12) -0.15866(10) 0.81016(11) 0.0400(4) Uani 1 1 d . . .
H33A H 0.1195 -0.1513 0.8379 0.060 Uiso 1 1 calc R . .
H33B H 0.0850 -0.1984 0.7832 0.060 Uiso 1 1 calc R . .
H33C H 0.0353 -0.1650 0.8378 0.060 Uiso 1 1 calc R . .
C34 C 0.10978(10) 0.15254(8) 0.78403(9) 0.0295(3) Uani 1 1 d . . .
H34A H 0.1365 0.1431 0.7426 0.035 Uiso 1 1 calc R . .
C35 C 0.16208(11) 0.18407(9) 0.83289(11) 0.0391(4) Uani 1 1 d . . .
H35A H 0.2003 0.1524 0.8429 0.059 Uiso 1 1 calc R . .
H35B H 0.1366 0.1956 0.8733 0.059 Uiso 1 1 calc R . .
H35C H 0.1827 0.2244 0.8137 0.059 Uiso 1 1 calc R . .
C36 C 0.04969(13) 0.20159(10) 0.76793(10) 0.0426(5) Uani 1 1 d . . .
H36A H 0.0156 0.1805 0.7380 0.064 Uiso 1 1 calc R . .
H36B H 0.0699 0.2413 0.7471 0.064 Uiso 1 1 calc R . .
H36C H 0.0251 0.2144 0.8084 0.064 Uiso 1 1 calc R . .

loop_
_atom_site_aniso_label
_atom_site_aniso_U_11
_atom_site_aniso_U_22
_atom_site_aniso_U_33
_atom_site_aniso_U_23
_atom_site_aniso_U_13
_atom_site_aniso_U_12
Yb1 0.01737(3) 0.01887(3) 0.01589(3) 0.00124(2) -0.00316(2) -0.00061(2)
Al1 0.01800(19) 0.0181(2) 0.0205(2) 0.00164(16) -0.00373(16) -0.00075(16)
O1 0.0168(4) 0.0185(5) 0.0156(4) -0.0003(4) 0.0000(4) -0.0013(4)
C1 0.0199(6) 0.0279(8) 0.0194(7) 0.0039(6) -0.0002(5) 0.0000(6)
Al2 0.01817(19) 0.0194(2) 0.01530(19) -0.00053(16) -0.00245(15) 0.00179(16)
O2 0.0184(5) 0.0206(5) 0.0139(4) 0.0003(4) 0.0009(4) 0.0014(4)
C2 0.0341(10) 0.0791(16) 0.0313(10) 0.0236(10) 0.0097(8) 0.0085(10)
C3 0.0226(7) 0.0261(7) 0.0251(7) -0.0024(6) 0.0011(6) 0.0027(6)
C4 0.0291(8) 0.0372(10) 0.0380(10) -0.0009(8) 0.0060(7) 0.0084(7)
C5 0.0230(7) 0.0204(7) 0.0224(7) 0.0016(5) -0.0055(6) -0.0001(5)
C6 0.0242(7) 0.0243(7) 0.0278(8) -0.0014(6) -0.0077(6) 0.0003(6)
C7 0.0306(8) 0.0221(7) 0.0391(9) 0.0055(7) -0.0114(7) -0.0021(6)
C8 0.0430(11) 0.0228(8) 0.0539(12) 0.0042(8) -0.0142(9) -0.0077(7)
C9 0.0262(7) 0.0328(8) 0.0218(7) -0.0056(6) -0.0070(6) 0.0018(6)
C10 0.0242(8) 0.0431(11) 0.0442(11) -0.0090(9) -0.0075(7) 0.0007(8)
C11 0.0290(8) 0.0229(7) 0.0262(7) 0.0019(6) -0.0059(6) 0.0060(6)
C12 0.0479(11) 0.0345(10) 0.0403(10) 0.0132(8) -0.0160(9) 0.0008(8)
C13 0.0166(6) 0.0221(7) 0.0174(6) 0.0014(5) -0.0015(5) -0.0009(5)
C14 0.0226(7) 0.0237(7) 0.0259(7) 0.0003(6) -0.0005(6) -0.0038(6)
C15 0.0360(9) 0.0287(8) 0.0385(10) 0.0030(7) 0.0060(8) -0.0103(7)
C16 0.0351(9) 0.0438(11) 0.0357(10) 0.0084(8) 0.0111(8) -0.0098(8)
C17 0.0268(8) 0.0392(9) 0.0260(8) 0.0000(7) 0.0065(6) -0.0010(7)
C18 0.0187(6) 0.0269(7) 0.0194(6) -0.0017(6) -0.0009(5) -0.0002(6)
C19 0.0297(8) 0.0211(7) 0.0320(8) -0.0051(6) -0.0013(7) -0.0033(6)
C20 0.0471(12) 0.0374(11) 0.0526(12) -0.0137(9) -0.0128(10) 0.0126(9)
C21 0.0392(10) 0.0299(9) 0.0415(10) -0.0068(8) -0.0056(8) -0.0082(8)
C22 0.0238(7) 0.0276(8) 0.0264(7) -0.0072(6) 0.0041(6) 0.0002(6)
C23 0.0322(9) 0.0314(9) 0.0511(12) -0.0004(8) 0.0086(8) 0.0073(7)
C24 0.0418(11) 0.0496(12) 0.0345(9) -0.0204(9) 0.0001(8) -0.0023(9)
C25 0.0173(6) 0.0235(7) 0.0143(6) -0.0005(5) -0.0005(5) 0.0030(5)
C26 0.0195(6) 0.0255(7) 0.0191(6) 0.0008(5) 0.0014(5) -0.0008(5)
C27 0.0247(7) 0.0333(9) 0.0224(7) 0.0015(6) 0.0047(6) -0.0032(6)
C28 0.0257(8) 0.0430(10) 0.0225(7) -0.0048(7) 0.0066(6) -0.0001(7)
C29 0.0283(8) 0.0332(9) 0.0254(7) -0.0077(7) 0.0046(6) 0.0037(7)
C30 0.0234(7) 0.0243(7) 0.0203(7) -0.0027(6) 0.0015(5) 0.0025(6)
C31 0.0302(8) 0.0221(7) 0.0254(8) 0.0002(6) 0.0072(6) -0.0031(6)
C32 0.0414(10) 0.0351(9) 0.0335(9) -0.0065(8) -0.0002(8) -0.0088(8)
C33 0.0476(11) 0.0284(9) 0.0441(11) 0.0062(8) 0.0128(9) 0.0054(8)
C34 0.0398(9) 0.0204(7) 0.0283(8) -0.0019(6) 0.0086(7) 0.0055(7)
C35 0.0449(11) 0.0254(8) 0.0470(11) -0.0043(8) 0.0052(9) -0.0062(8)
C36 0.0607(13) 0.0338(10) 0.0334(10) -0.0008(8) 0.0016(9) 0.0185(9)

loop_
_atom_type_symbol
_atom_type_description
_atom_type_scat_dispersion_real
_atom_type_scat_dispersion_imag
_atom_type_scat_source
C C 0.0033 0.0016 'International Tables Vol C Tables 4.2.6.8 and 6.1.1.4'
H H 0.0000 0.0000 'International Tables Vol C Tables 4.2.6.8 and 6.1.1.4'
O O 0.0106 0.0060 'International Tables Vol C Tables 4.2.6.8 and 6.1.1.4'
Al Al 0.0645 0.0514 'International Tables Vol C Tables 4.2.6.8 and 6.1.1.4'
Yb Yb -0.3850 5.5486 'International Tables Vol C Tables 4.2.6.8 and 6.1.1.4'

loop_
_geom_angle_atom_site_label_1
_geom_angle_atom_site_label_2
_geom_angle_atom_site_label_3
_geom_angle
_geom_angle_site_symmetry_1
_geom_angle_site_symmetry_3
_geom_angle_publ_flag
O1 Yb1 O2 66.30(3) . . ?
O1 Yb1 C3 140.47(4) . . ?
O2 Yb1 C3 110.84(4) . . ?
O1 Yb1 C1 87.75(4) . . ?
O2 Yb1 C1 149.90(4) . . ?
C3 Yb1 C1 79.10(5) . . ?
O1 Yb1 C5 121.22(4) . 5_556 ?
O2 Yb1 C5 114.49(4) . 5_556 ?
C3 Yb1 C5 96.45(5) . 5_556 ?
C1 Yb1 C5 91.52(5) . 5_556 ?
O1 Yb1 C6 93.41(4) . 5_556 ?
O2 Yb1 C6 92.65(4) . 5_556 ?
C3 Yb1 C6 125.88(5) . 5_556 ?
C1 Yb1 C6 104.38(5) . 5_556 ?
C5 Yb1 C6 30.73(4) 5_556 5_556 ?
O1 Yb1 Al1 124.18(3) . . ?
O2 Yb1 Al1 149.00(3) . . ?
C3 Yb1 Al1 40.73(4) . . ?
C1 Yb1 Al1 40.12(3) . . ?
C5 Yb1 Al1 86.01(3) 5_556 . ?
C6 Yb1 Al1 113.94(3) 5_556 . ?
O1 Yb1 Al2 33.74(3) . . ?
O2 Yb1 Al2 34.18(3) . . ?
C3 Yb1 Al2 139.00(4) . . ?
C1 Yb1 Al2 121.48(3) . . ?
C5 Yb1 Al2 116.10(3) 5_556 . ?
C6 Yb1 Al2 85.79(3) 5_556 . ?
Al1 Yb1 Al2 154.257(12) . . ?
O1 Yb1 H1A 70.9(4) . . ?
O2 Yb1 H1A 127.9(3) . . ?
C3 Yb1 H1A 84.7(4) . . ?
C1 Yb1 H1A 22.2(3) . . ?
C5 Yb1 H1A 112.4(3) 5_556 . ?
C6 Yb1 H1A 118.5(4) 5_556 . ?
Al1 Yb1 H1A 53.3(4) . . ?
Al2 Yb1 H1A 103.4(4) . . ?
O1 Yb1 H1B 83.4(5) . . ?
O2 Yb1 H1B 149.2(5) . . ?
C3 Yb1 H1B 95.8(4) . . ?
C1 Yb1 H1B 21.6(3) . . ?
C5 Yb1 H1B 76.0(4) 5_556 . ?
C6 Yb1 H1B 83.5(3) 5_556 . ?
Al1 Yb1 H1B 55.0(4) . . ?
Al2 Yb1 H1B 115.0(5) . . ?
H1A Yb1 H1B 37.1(5) . . ?
O1 Yb1 H3A 156.9(4) . . ?
O2 Yb1 H3A 102.5(4) . . ?
C3 Yb1 H3A 22.1(3) . . ?
C1 Yb1 H3A 95.8(4) . . ?
C5 Yb1 H3A 81.6(4) 5_556 . ?
C6 Yb1 H3A 107.7(4) 5_556 . ?
Al1 Yb1 H3A 55.7(4) . . ?
Al2 Yb1 H3A 136.3(4) . . ?
H1A Yb1 H3A 105.5(6) . . ?
H1B Yb1 H3A 107.8(6) . . ?
O1 Yb1 H3B 120.7(3) . . ?
O2 Yb1 H3B 95.1(4) . . ?
C3 Yb1 H3B 22.0(3) . . ?
C1 Yb1 H3B 85.0(5) . . ?
C5 Yb1 H3B 117.8(3) 5_556 . ?
C6 Yb1 H3B 145.2(4) 5_556 . ?
Al1 Yb1 H3B 54.0(4) . . ?
Al2 Yb1 H3B 118.1(4) . . ?
H1A Yb1 H3B 82.1(6) . . ?
H1B Yb1 H3B 105.4(6) . . ?
H3A Yb1 H3B 37.6(5) . . ?
C7 Al1 C5 110.44(7) . . ?
C7 Al1 C1 109.97(7) . . ?
C5 Al1 C1 109.14(7) . . ?
C7 Al1 C3 109.41(8) . . ?
C5 Al1 C3 108.05(7) . . ?
C1 Al1 C3 109.80(6) . . ?
C7 Al1 Yb1 141.76(5) . . ?
C5 Al1 Yb1 107.77(5) . . ?
C1 Al1 Yb1 56.90(4) . . ?
C3 Al1 Yb1 55.95(5) . . ?
C13 O1 Al2 131.65(9) . . ?
C13 O1 Yb1 126.90(8) . . ?
Al2 O1 Yb1 101.41(5) . . ?
C2 C1 Al1 107.97(11) . . ?
C2 C1 Yb1 168.52(13) . . ?
Al1 C1 Yb1 82.98(5) . . ?
C2 C1 H1A 107.6(11) . . ?
Al1 C1 H1A 112.6(11) . . ?
Yb1 C1 H1A 70.1(11) . . ?
C2 C1 H1B 105.0(12) . . ?
Al1 C1 H1B 118.4(12) . . ?
Yb1 C1 H1B 65.7(12) . . ?
H1A C1 H1B 104.6(14) . . ?
O1 Al2 O2 88.03(5) . . ?
O1 Al2 C9 114.01(7) . . ?
O2 Al2 C9 119.73(6) . . ?
O1 Al2 C11 110.85(6) . . ?
O2 Al2 C11 112.42(6) . . ?
C9 Al2 C11 110.06(7) . . ?
O1 Al2 Yb1 44.85(3) . . ?
O2 Al2 Yb1 45.59(3) . . ?
C9 Al2 Yb1 140.42(5) . . ?
C11 Al2 Yb1 109.21(5) . . ?
C25 O2 Al2 128.15(9) . . ?
C25 O2 Yb1 131.49(8) . . ?
Al2 O2 Yb1 100.23(4) . . ?
C1 C2 H2A 109.5 . . ?
C1 C2 H2B 109.5 . . ?
H2A C2 H2B 109.5 . . ?
C1 C2 H2C 109.5 . . ?
H2A C2 H2C 109.5 . . ?
H2B C2 H2C 109.5 . . ?
C4 C3 Al1 107.36(11) . . ?
C4 C3 Yb1 169.32(12) . . ?
Al1 C3 Yb1 83.32(5) . . ?
C4 C3 H3A 104.7(12) . . ?
Al1 C3 H3A 118.6(11) . . ?
Yb1 C3 H3A 68.9(12) . . ?
C4 C3 H3B 107.3(12) . . ?
Al1 C3 H3B 112.7(12) . . ?
Yb1 C3 H3B 67.5(12) . . ?
H3A C3 H3B 105.3(15) . . ?
C3 C4 H4A 109.5 . . ?
C3 C4 H4B 109.5 . . ?
H4A C4 H4B 109.5 . . ?
C3 C4 H4C 109.5 . . ?
H4A C4 H4C 109.5 . . ?
H4B C4 H4C 109.5 . . ?
C6 C5 Al1 112.28(11) . . ?
C6 C5 Yb1 82.11(9) . 5_556 ?
Al1 C5 Yb1 165.51(8) . 5_556 ?
C6 C5 H5A 111.0(12) . . ?
Al1 C5 H5A 107.4(12) . . ?
Yb1 C5 H5A 67.0(11) 5_556 . ?
C6 C5 H5B 112.5(12) . . ?
Al1 C5 H5B 105.8(12) . . ?
Yb1 C5 H5B 65.2(11) 5_556 . ?
H5A C5 H5B 107.6(14) . . ?
C5 C6 Yb1 67.16(8) . 5_556 ?
C5 C6 H6A 115.2(13) . . ?
Yb1 C6 H6A 48.1(13) 5_556 . ?
C5 C6 H6B 112.6(13) . . ?
Yb1 C6 H6B 129.3(11) 5_556 . ?
H6A C6 H6B 105.6(13) . . ?
C5 C6 H6C 110.5(13) . . ?
Yb1 C6 H6C 120.6(11) 5_556 . ?
H6A C6 H6C 105.3(13) . . ?
H6B C6 H6C 107.1(13) . . ?
C8 C7 Al1 115.44(12) . . ?
C8 C7 H7A 108.4 . . ?
Al1 C7 H7A 108.4 . . ?
C8 C7 H7B 108.4 . . ?
Al1 C7 H7B 108.4 . . ?
H7A C7 H7B 107.5 . . ?
C7 C8 H8A 109.5 . . ?
C7 C8 H8B 109.5 . . ?
H8A C8 H8B 109.5 . . ?
C7 C8 H8C 109.5 . . ?
H8A C8 H8C 109.5 . . ?
H8B C8 H8C 109.5 . . ?
C10 C9 Al2 108.17(11) . . ?
C10 C9 H9A 110.1 . . ?
Al2 C9 H9A 110.1 . . ?
C10 C9 H9B 110.1 . . ?
Al2 C9 H9B 110.1 . . ?
H9A C9 H9B 108.4 . . ?
C9 C10 H10A 109.5 . . ?
C9 C10 H10B 109.5 . . ?
H10A C10 H10B 109.5 . . ?
C9 C10 H10C 109.5 . . ?
H10A C10 H10C 109.5 . . ?
H10B C10 H10C 109.5 . . ?
C12 C11 Al2 112.49(12) . . ?
C12 C11 H11A 109.1 . . ?
Al2 C11 H11A 109.1 . . ?
C12 C11 H11B 109.1 . . ?
Al2 C11 H11B 109.1 . . ?
H11A C11 H11B 107.8 . . ?
C11 C12 H12A 109.5 . . ?
C11 C12 H12B 109.5 . . ?
H12A C12 H12B 109.5 . . ?
C11 C12 H12C 109.5 . . ?
H12A C12 H12C 109.5 . . ?
H12B C12 H12C 109.5 . . ?
O1 C13 C18 119.71(13) . . ?
O1 C13 C14 119.04(13) . . ?
C18 C13 C14 121.14(14) . . ?
C15 C14 C13 117.87(15) . . ?
C15 C14 C19 119.66(15) . . ?
C13 C14 C19 122.46(14) . . ?
C16 C15 C14 121.71(17) . . ?
C16 C15 H15A 119.1 . . ?
C14 C15 H15A 119.1 . . ?
C17 C16 C15 119.56(17) . . ?
C17 C16 H16A 120.2 . . ?
C15 C16 H16A 120.2 . . ?
C16 C17 C18 121.40(17) . . ?
C16 C17 H17A 119.3 . . ?
C18 C17 H17A 119.3 . . ?
C17 C18 C13 118.30(15) . . ?
C17 C18 C22 119.49(14) . . ?
C13 C18 C22 122.19(14) . . ?
C14 C19 C20 111.47(15) . . ?
C14 C19 C21 112.28(15) . . ?
C20 C19 C21 109.97(15) . . ?
C14 C19 H19A 107.6 . . ?
C20 C19 H19A 107.6 . . ?
C21 C19 H19A 107.6 . . ?
C19 C20 H20A 109.5 . . ?
C19 C20 H20B 109.5 . . ?
H20A C20 H20B 109.5 . . ?
C19 C20 H20C 109.5 . . ?
H20A C20 H20C 109.5 . . ?
H20B C20 H20C 109.5 . . ?
C19 C21 H21A 109.5 . . ?
C19 C21 H21B 109.5 . . ?
H21A C21 H21B 109.5 . . ?
C19 C21 H21C 109.5 . . ?
H21A C21 H21C 109.5 . . ?
H21B C21 H21C 109.5 . . ?
C18 C22 C23 110.69(14) . . ?
C18 C22 C24 112.19(15) . . ?
C23 C22 C24 109.79(15) . . ?
C18 C22 H22A 108.0 . . ?
C23 C22 H22A 108.0 . . ?
C24 C22 H22A 108.0 . . ?
C22 C23 H23A 109.5 . . ?
C22 C23 H23B 109.5 . . ?
H23A C23 H23B 109.5 . . ?
C22 C23 H23C 109.5 . . ?
H23A C23 H23C 109.5 . . ?
H23B C23 H23C 109.5 . . ?
C22 C24 H24A 109.5 . . ?
C22 C24 H24B 109.5 . . ?
H24A C24 H24B 109.5 . . ?
C22 C24 H24C 109.5 . . ?
H24A C24 H24C 109.5 . . ?
H24B C24 H24C 109.5 . . ?
O2 C25 C26 119.58(13) . . ?
O2 C25 C30 119.29(13) . . ?
C26 C25 C30 121.09(13) . . ?
C27 C26 C25 118.12(14) . . ?
C27 C26 C31 119.67(14) . . ?
C25 C26 C31 122.01(13) . . ?
C28 C27 C26 121.80(16) . . ?
C28 C27 H27A 119.1 . . ?
C26 C27 H27A 119.1 . . ?
C29 C28 C27 119.36(15) . . ?
C29 C28 H28A 120.3 . . ?
C27 C28 H28A 120.3 . . ?
C28 C29 C30 121.64(16) . . ?
C28 C29 H29A 119.2 . . ?
C30 C29 H29A 119.2 . . ?
C29 C30 C25 117.97(15) . . ?
C29 C30 C34 118.78(14) . . ?
C25 C30 C34 123.24(14) . . ?
C26 C31 C33 113.73(14) . . ?
C26 C31 C32 109.27(14) . . ?
C33 C31 C32 109.50(15) . . ?
C26 C31 H31A 108.1 . . ?
C33 C31 H31A 108.1 . . ?
C32 C31 H31A 108.1 . . ?
C31 C32 H32A 109.5 . . ?
C31 C32 H32B 109.5 . . ?
H32A C32 H32B 109.5 . . ?
C31 C32 H32C 109.5 . . ?
H32A C32 H32C 109.5 . . ?
H32B C32 H32C 109.5 . . ?
C31 C33 H33A 109.5 . . ?
C31 C33 H33B 109.5 . . ?
H33A C33 H33B 109.5 . . ?
C31 C33 H33C 109.5 . . ?
H33A C33 H33C 109.5 . . ?
H33B C33 H33C 109.5 . . ?
C30 C34 C36 111.31(16) . . ?
C30 C34 C35 111.52(15) . . ?
C36 C34 C35 110.02(15) . . ?
C30 C34 H34A 107.9 . . ?
C36 C34 H34A 107.9 . . ?
C35 C34 H34A 107.9 . . ?
C34 C35 H35A 109.5 . . ?
C34 C35 H35B 109.5 . . ?
H35A C35 H35B 109.5 . . ?
C34 C35 H35C 109.5 . . ?
H35A C35 H35C 109.5 . . ?
H35B C35 H35C 109.5 . . ?
C34 C36 H36A 109.5 . . ?
C34 C36 H36B 109.5 . . ?
H36A C36 H36B 109.5 . . ?
C34 C36 H36C 109.5 . . ?
H36A C36 H36C 109.5 . . ?
H36B C36 H36C 109.5 . . ?

loop_
_geom_bond_atom_site_label_1
_geom_bond_atom_site_label_2
_geom_bond_distance
_geom_bond_site_symmetry_2
_geom_bond_publ_flag
Yb1 O1 2.3268(10) . ?
Yb1 O2 2.3473(10) . ?
Yb1 C3 2.6202(16) . ?
Yb1 C1 2.6511(15) . ?
Yb1 C5 2.7625(16) 5_556 ?
Yb1 C6 2.9694(17) 5_556 ?
Yb1 Al1 3.1408(4) . ?
Yb1 Al2 3.2339(4) . ?
Yb1 H1A 2.494(19) . ?
Yb1 H1B 2.42(2) . ?
Yb1 H3A 2.44(2) . ?
Yb1 H3B 2.42(2) . ?
Al1 C7 1.9785(17) . ?
Al1 C5 2.0321(16) . ?
Al1 C1 2.0392(16) . ?
Al1 C3 2.0634(17) . ?
O1 C13 1.3875(17) . ?
O1 Al2 1.8323(11) . ?
C1 C2 1.536(2) . ?
C1 H1A 1.001(14) . ?
C1 H1B 0.976(14) . ?
Al2 O2 1.8463(11) . ?
Al2 C9 1.9666(16) . ?
Al2 C11 1.9798(17) . ?
O2 C25 1.3944(17) . ?
C2 H2A 0.9800 . ?
C2 H2B 0.9800 . ?
C2 H2C 0.9800 . ?
C3 C4 1.549(2) . ?
C3 H3A 0.987(14) . ?
C3 H3B 0.984(14) . ?
C4 H4A 0.9800 . ?
C4 H4B 0.9800 . ?
C4 H4C 0.9800 . ?
C5 C6 1.532(2) . ?
C5 Yb1 2.7626(15) 5_556 ?
C5 H5A 0.970(14) . ?
C5 H5B 0.970(14) . ?
C6 Yb1 2.9694(17) 5_556 ?
C6 H6A 0.996(15) . ?
C6 H6B 0.972(15) . ?
C6 H6C 0.983(15) . ?
C7 C8 1.532(2) . ?
C7 H7A 0.9900 . ?
C7 H7B 0.9900 . ?
C8 H8A 0.9800 . ?
C8 H8B 0.9800 . ?
C8 H8C 0.9800 . ?
C9 C10 1.547(3) . ?
C9 H9A 0.9900 . ?
C9 H9B 0.9900 . ?
C10 H10A 0.9800 . ?
C10 H10B 0.9800 . ?
C10 H10C 0.9800 . ?
C11 C12 1.533(2) . ?
C11 H11A 0.9900 . ?
C11 H11B 0.9900 . ?
C12 H12A 0.9800 . ?
C12 H12B 0.9800 . ?
C12 H12C 0.9800 . ?
C13 C18 1.404(2) . ?
C13 C14 1.408(2) . ?
C14 C15 1.392(2) . ?
C14 C19 1.517(2) . ?
C15 C16 1.381(3) . ?
C15 H15A 0.9500 . ?
C16 C17 1.379(3) . ?
C16 H16A 0.9500 . ?
C17 C18 1.391(2) . ?
C17 H17A 0.9500 . ?
C18 C22 1.514(2) . ?
C19 C20 1.529(3) . ?
C19 C21 1.533(2) . ?
C19 H19A 1.0000 . ?
C20 H20A 0.9800 . ?
C20 H20B 0.9800 . ?
C20 H20C 0.9800 . ?
C21 H21A 0.9800 . ?
C21 H21B 0.9800 . ?
C21 H21C 0.9800 . ?
C22 C23 1.525(2) . ?
C22 C24 1.537(2) . ?
C22 H22A 1.0000 . ?
C23 H23A 0.9800 . ?
C23 H23B 0.9800 . ?
C23 H23C 0.9800 . ?
C24 H24A 0.9800 . ?
C24 H24B 0.9800 . ?
C24 H24C 0.9800 . ?
C25 C26 1.405(2) . ?
C25 C30 1.408(2) . ?
C26 C27 1.395(2) . ?
C26 C31 1.517(2) . ?
C27 C28 1.381(2) . ?
C27 H27A 0.9500 . ?
C28 C29 1.378(3) . ?
C28 H28A 0.9500 . ?
C29 C30 1.401(2) . ?
C29 H29A 0.9500 . ?
C30 C34 1.513(2) . ?
C31 C33 1.529(2) . ?
C31 C32 1.536(3) . ?
C31 H31A 1.0000 . ?
C32 H32A 0.9800 . ?
C32 H32B 0.9800 . ?
C32 H32C 0.9800 . ?
C33 H33A 0.9800 . ?
C33 H33B 0.9800 . ?
C33 H33C 0.9800 . ?
C34 C36 1.532(3) . ?
C34 C35 1.535(3) . ?
C34 H34A 1.0000 . ?
C35 H35A 0.9800 . ?
C35 H35B 0.9800 . ?
C35 H35C 0.9800 . ?
C36 H36A 0.9800 . ?
C36 H36B 0.9800 . ?
C36 H36C 0.9800 . ?

loop_
_geom_torsion_atom_site_label_1
_geom_torsion_atom_site_label_2
_geom_torsion_atom_site_label_3
_geom_torsion_atom_site_label_4
_geom_torsion
_geom_torsion_site_symmetry_1
_geom_torsion_site_symmetry_2
_geom_torsion_site_symmetry_3
_geom_torsion_site_symmetry_4
_geom_torsion_publ_flag
O1 Yb1 Al1 C7 -51.90(11) . . . . ?
O2 Yb1 Al1 C7 48.88(11) . . . . ?
C3 Yb1 Al1 C7 77.90(11) . . . . ?
C1 Yb1 Al1 C7 -80.29(11) . . . . ?
C5 Yb1 Al1 C7 -177.40(11) 5_556 . . . ?
C6 Yb1 Al1 C7 -164.25(11) 5_556 . . . ?
Al2 Yb1 Al1 C7 -26.84(11) . . . . ?
O1 Yb1 Al1 C5 130.05(6) . . . . ?
O2 Yb1 Al1 C5 -129.17(7) . . . . ?
C3 Yb1 Al1 C5 -100.15(8) . . . . ?
C1 Yb1 Al1 C5 101.66(8) . . . . ?
C5 Yb1 Al1 C5 4.54(8) 5_556 . . . ?
C6 Yb1 Al1 C5 17.70(6) 5_556 . . . ?
Al2 Yb1 Al1 C5 155.10(5) . . . . ?
O1 Yb1 Al1 C1 28.39(7) . . . . ?
O2 Yb1 Al1 C1 129.17(8) . . . . ?
C3 Yb1 Al1 C1 158.19(8) . . . . ?
C5 Yb1 Al1 C1 -97.11(7) 5_556 . . . ?
C6 Yb1 Al1 C1 -83.96(7) 5_556 . . . ?
Al2 Yb1 Al1 C1 53.45(6) . . . . ?
O1 Yb1 Al1 C3 -129.80(6) . . . . ?
O2 Yb1 Al1 C3 -29.02(8) . . . . ?
C1 Yb1 Al1 C3 -158.19(8) . . . . ?
C5 Yb1 Al1 C3 104.69(7) 5_556 . . . ?
C6 Yb1 Al1 C3 117.85(7) 5_556 . . . ?
Al2 Yb1 Al1 C3 -104.75(6) . . . . ?
O2 Yb1 O1 C13 -163.60(12) . . . . ?
C3 Yb1 O1 C13 -69.10(13) . . . . ?
C1 Yb1 O1 C13 0.72(11) . . . . ?
C5 Yb1 O1 C13 91.13(11) 5_556 . . . ?
C6 Yb1 O1 C13 105.00(11) 5_556 . . . ?
Al1 Yb1 O1 C13 -17.14(12) . . . . ?
Al2 Yb1 O1 C13 -177.80(13) . . . . ?
O2 Yb1 O1 Al2 14.20(4) . . . . ?
C3 Yb1 O1 Al2 108.70(7) . . . . ?
C1 Yb1 O1 Al2 178.52(5) . . . . ?
C5 Yb1 O1 Al2 -91.07(6) 5_556 . . . ?
C6 Yb1 O1 Al2 -77.20(5) 5_556 . . . ?
Al1 Yb1 O1 Al2 160.66(3) . . . . ?
C7 Al1 C1 C2 -44.02(16) . . . . ?
C5 Al1 C1 C2 77.28(15) . . . . ?
C3 Al1 C1 C2 -164.45(14) . . . . ?
Yb1 Al1 C1 C2 176.46(16) . . . . ?
C7 Al1 C1 Yb1 139.53(6) . . . . ?
C5 Al1 C1 Yb1 -99.18(6) . . . . ?
C3 Al1 C1 Yb1 19.09(7) . . . . ?
O1 Yb1 C1 C2 40.4(7) . . . . ?
O2 Yb1 C1 C2 69.9(7) . . . . ?
C3 Yb1 C1 C2 -177.1(7) . . . . ?
C5 Yb1 C1 C2 -80.8(7) 5_556 . . . ?
C6 Yb1 C1 C2 -52.6(7) 5_556 . . . ?
Al1 Yb1 C1 C2 -162.8(7) . . . . ?
Al2 Yb1 C1 C2 41.3(7) . . . . ?
O1 Yb1 C1 Al1 -156.82(5) . . . . ?
O2 Yb1 C1 Al1 -127.25(7) . . . . ?
C3 Yb1 C1 Al1 -14.29(5) . . . . ?
C5 Yb1 C1 Al1 81.99(6) 5_556 . . . ?
C6 Yb1 C1 Al1 110.24(5) 5_556 . . . ?
Al2 Yb1 C1 Al1 -155.85(3) . . . . ?
C13 O1 Al2 O2 161.04(12) . . . . ?
Yb1 O1 Al2 O2 -16.61(5) . . . . ?
C13 O1 Al2 C9 39.18(14) . . . . ?
Yb1 O1 Al2 C9 -138.47(6) . . . . ?
C13 O1 Al2 C11 -85.68(13) . . . . ?
Yb1 O1 Al2 C11 96.68(7) . . . . ?
C13 O1 Al2 Yb1 177.65(14) . . . . ?
O2 Yb1 Al2 O1 -156.43(7) . . . . ?
C3 Yb1 Al2 O1 -113.22(7) . . . . ?
C1 Yb1 Al2 O1 -1.73(6) . . . . ?
C5 Yb1 Al2 O1 107.81(6) 5_556 . . . ?
C6 Yb1 Al2 O1 102.56(6) 5_556 . . . ?
Al1 Yb1 Al2 O1 -39.10(6) . . . . ?
O1 Yb1 Al2 O2 156.43(7) . . . . ?
C3 Yb1 Al2 O2 43.21(7) . . . . ?
C1 Yb1 Al2 O2 154.70(6) . . . . ?
C5 Yb1 Al2 O2 -95.76(6) 5_556 . . . ?
C6 Yb1 Al2 O2 -101.01(6) 5_556 . . . ?
Al1 Yb1 Al2 O2 117.33(5) . . . . ?
O1 Yb1 Al2 C9 71.92(10) . . . . ?
O2 Yb1 Al2 C9 -84.51(10) . . . . ?
C3 Yb1 Al2 C9 -41.30(10) . . . . ?
C1 Yb1 Al2 C9 70.19(10) . . . . ?
C5 Yb1 Al2 C9 179.73(9) 5_556 . . . ?
C6 Yb1 Al2 C9 174.48(9) 5_556 . . . ?
Al1 Yb1 Al2 C9 32.82(9) . . . . ?
O1 Yb1 Al2 C11 -100.62(7) . . . . ?
O2 Yb1 Al2 C11 102.95(7) . . . . ?
C3 Yb1 Al2 C11 146.16(8) . . . . ?
C1 Yb1 Al2 C11 -102.35(7) . . . . ?
C5 Yb1 Al2 C11 7.19(7) 5_556 . . . ?
C6 Yb1 Al2 C11 1.95(7) 5_556 . . . ?
Al1 Yb1 Al2 C11 -139.72(6) . . . . ?
O1 Al2 O2 C25 -159.91(12) . . . . ?
C9 Al2 O2 C25 -43.22(14) . . . . ?
C11 Al2 O2 C25 88.31(13) . . . . ?
Yb1 Al2 O2 C25 -176.30(14) . . . . ?
O1 Al2 O2 Yb1 16.39(5) . . . . ?
C9 Al2 O2 Yb1 133.09(7) . . . . ?
C11 Al2 O2 Yb1 -95.39(6) . . . . ?
O1 Yb1 O2 C25 162.08(13) . . . . ?
C3 Yb1 O2 C25 24.84(13) . . . . ?
C1 Yb1 O2 C25 129.50(13) . . . . ?
C5 Yb1 O2 C25 -82.95(12) 5_556 . . . ?
C6 Yb1 O2 C25 -105.35(12) 5_556 . . . ?
Al1 Yb1 O2 C25 44.64(14) . . . . ?
Al2 Yb1 O2 C25 176.12(15) . . . . ?
O1 Yb1 O2 Al2 -14.04(4) . . . . ?
C3 Yb1 O2 Al2 -151.28(5) . . . . ?
C1 Yb1 O2 Al2 -46.62(10) . . . . ?
C5 Yb1 O2 Al2 100.93(5) 5_556 . . . ?
C6 Yb1 O2 Al2 78.53(5) 5_556 . . . ?
Al1 Yb1 O2 Al2 -131.48(4) . . . . ?
C7 Al1 C3 C4 40.15(14) . . . . ?
C5 Al1 C3 C4 -80.14(13) . . . . ?
C1 Al1 C3 C4 160.92(12) . . . . ?
Yb1 Al1 C3 C4 -179.77(14) . . . . ?
C7 Al1 C3 Yb1 -140.09(6) . . . . ?
C5 Al1 C3 Yb1 99.63(6) . . . . ?
C1 Al1 C3 Yb1 -19.31(7) . . . . ?
O1 Yb1 C3 C4 -94.3(7) . . . . ?
O2 Yb1 C3 C4 -16.7(7) . . . . ?
C1 Yb1 C3 C4 -167.1(7) . . . . ?
C5 Yb1 C3 C4 102.6(7) 5_556 . . . ?
C6 Yb1 C3 C4 93.0(7) 5_556 . . . ?
Al2 Yb1 C3 C4 -41.0(7) . . . . ?
O1 Yb1 C3 Al1 86.88(7) . . . . ?
O2 Yb1 C3 Al1 164.49(4) . . . . ?
C1 Yb1 C3 Al1 14.11(5) . . . . ?
C5 Yb1 C3 Al1 -76.20(6) 5_556 . . . ?
C6 Yb1 C3 Al1 -85.84(7) 5_556 . . . ?
Al2 Yb1 C3 Al1 140.19(3) . . . . ?
C7 Al1 C5 C6 -24.06(14) . . . . ?
C1 Al1 C5 C6 -145.07(11) . . . . ?
C3 Al1 C5 C6 95.58(12) . . . . ?
Yb1 Al1 C5 C6 154.65(10) . . . . ?
C7 Al1 C5 Yb1 162.9(3) . . . 5_556 ?
C1 Al1 C5 Yb1 41.9(3) . . . 5_556 ?
C3 Al1 C5 Yb1 -77.5(3) . . . 5_556 ?
Yb1 Al1 C5 Yb1 -18.4(3) . . . 5_556 ?
Al1 C5 C6 Yb1 -178.25(10) . . . 5_556 ?
C5 Al1 C7 C8 -179.55(14) . . . . ?
C1 Al1 C7 C8 -59.04(17) . . . . ?
C3 Al1 C7 C8 61.63(16) . . . . ?
Yb1 Al1 C7 C8 2.4(2) . . . . ?
O1 Al2 C9 C10 -68.31(14) . . . . ?
O2 Al2 C9 C10 -170.49(11) . . . . ?
C11 Al2 C9 C10 56.97(14) . . . . ?
Yb1 Al2 C9 C10 -115.53(12) . . . . ?
O1 Al2 C11 C12 169.94(12) . . . . ?
O2 Al2 C11 C12 -93.32(14) . . . . ?
C9 Al2 C11 C12 42.88(15) . . . . ?
Yb1 Al2 C11 C12 -142.18(12) . . . . ?
Al2 O1 C13 C18 99.16(15) . . . . ?
Yb1 O1 C13 C18 -83.73(15) . . . . ?
Al2 O1 C13 C14 -84.57(17) . . . . ?
Yb1 O1 C13 C14 92.54(15) . . . . ?
O1 C13 C14 C15 -174.81(15) . . . . ?
C18 C13 C14 C15 1.4(2) . . . . ?
O1 C13 C14 C19 3.8(2) . . . . ?
C18 C13 C14 C19 -179.95(15) . . . . ?
C13 C14 C15 C16 -0.5(3) . . . . ?
C19 C14 C15 C16 -179.20(18) . . . . ?
C14 C15 C16 C17 -0.5(3) . . . . ?
C15 C16 C17 C18 0.6(3) . . . . ?
C16 C17 C18 C13 0.2(3) . . . . ?
C16 C17 C18 C22 -178.14(17) . . . . ?
O1 C13 C18 C17 174.91(14) . . . . ?
C14 C13 C18 C17 -1.3(2) . . . . ?
O1 C13 C18 C22 -6.8(2) . . . . ?
C14 C13 C18 C22 177.06(14) . . . . ?
C15 C14 C19 C20 73.9(2) . . . . ?
C13 C14 C19 C20 -104.69(19) . . . . ?
C15 C14 C19 C21 -50.0(2) . . . . ?
C13 C14 C19 C21 131.41(17) . . . . ?
C17 C18 C22 C23 66.7(2) . . . . ?
C13 C18 C22 C23 -111.58(17) . . . . ?
C17 C18 C22 C24 -56.3(2) . . . . ?
C13 C18 C22 C24 125.40(16) . . . . ?
Al2 O2 C25 C26 -91.23(15) . . . . ?
Yb1 O2 C25 C26 93.63(15) . . . . ?
Al2 O2 C25 C30 91.14(15) . . . . ?
Yb1 O2 C25 C30 -84.01(16) . . . . ?
O2 C25 C26 C27 -179.16(13) . . . . ?
C30 C25 C26 C27 -1.6(2) . . . . ?
O2 C25 C26 C31 -4.3(2) . . . . ?
C30 C25 C26 C31 173.31(14) . . . . ?
C25 C26 C27 C28 0.7(2) . . . . ?
C31 C26 C27 C28 -174.35(16) . . . . ?
C26 C27 C28 C29 0.5(3) . . . . ?
C27 C28 C29 C30 -0.8(3) . . . . ?
C28 C29 C30 C25 0.0(3) . . . . ?
C28 C29 C30 C34 179.01(16) . . . . ?
O2 C25 C30 C29 178.88(14) . . . . ?
C26 C25 C30 C29 1.3(2) . . . . ?
O2 C25 C30 C34 -0.1(2) . . . . ?
C26 C25 C30 C34 -177.74(15) . . . . ?
C27 C26 C31 C33 -43.6(2) . . . . ?
C25 C26 C31 C33 141.58(16) . . . . ?
C27 C26 C31 C32 79.06(19) . . . . ?
C25 C26 C31 C32 -95.74(18) . . . . ?
C29 C30 C34 C36 -59.7(2) . . . . ?
C25 C30 C34 C36 119.27(17) . . . . ?
C29 C30 C34 C35 63.5(2) . . . . ?
C25 C30 C34 C35 -117.45(17) . . . . ?
